data_7062232
loop_
_publ_author_name
'Smile, Suresh Snoxma'
'Shanmugam, Ponnusamy'

_publ_section_title
;
 N--S bond cleavage of tosyl hydrazones by dual reactive arynes: synthesis
 of diaryl sulfones, spiro[indazole-3,3&#x2032;-indolin]-2&#x2032;-one,
 and N-phenyl sulfonohydrazides
;
_journal_issue 8
_journal_name_full 'New Journal of Chemistry'
_journal_page_first 3856
_journal_page_last 3863
_journal_paper_doi 10.1039/D3NJ00050H
_journal_volume 47
_journal_year 2023
_chemical_formula_moiety 'C15 H10 Br N3 O'
_chemical_formula_sum 'C15 H10 Br N3 O'
_chemical_formula_weight 328.17
_space_group_crystal_system monoclinic
_space_group_IT_number 14
_space_group_name_Hall '-P 2yn'
_space_group_name_H-M_alt 'P 1 21/n 1'
_atom_sites_solution_hydrogens geom
_audit_creation_method SHELXL-2018/3
_audit_update_record
;
2022-06-17 deposited with the CCDC.	2023-01-17 downloaded from the CCDC.
;
_cell_angle_alpha 90
_cell_angle_beta 108.433(2)
_cell_angle_gamma 90
_cell_formula_units_Z 4
_cell_length_a 12.2098(8)
_cell_length_b 8.7386(6)
_cell_length_c 13.4142(9)
_cell_measurement_reflns_used 7169
_cell_measurement_temperature 300(2)
_cell_measurement_theta_max 26.95
_cell_measurement_theta_min 2.73
_cell_volume 1357.82(16)
_computing_cell_refinement 'Bruker APEX4/SAINT'
_computing_data_collection 'Bruker APEX4'
_computing_data_reduction 'Bruker APEX4/SAINT'
_computing_molecular_graphics 'Bruker SHELXTL'
_computing_publication_material 'Bruker SHELXTL'
_computing_structure_refinement 'SHELXL-2018/3 (Sheldrick, 2018)'
_computing_structure_solution 'SHELXT 2018/2 (Sheldrick, 2018)'
_diffrn_ambient_temperature 300(2)
_diffrn_measured_fraction_theta_full 0.998
_diffrn_measured_fraction_theta_max 0.992
_diffrn_measurement_device_type 'Bruker D8 diffractometer with PHOTON II detector'
_diffrn_measurement_method '\f and \w scans'
_diffrn_radiation_type MoK\a
_diffrn_radiation_wavelength 0.71073
_diffrn_reflns_av_R_equivalents 0.0518
_diffrn_reflns_av_unetI/netI 0.0414
_diffrn_reflns_Laue_measured_fraction_full 0.998
_diffrn_reflns_Laue_measured_fraction_max 0.992
_diffrn_reflns_limit_h_max 14
_diffrn_reflns_limit_h_min -15
_diffrn_reflns_limit_k_max 11
_diffrn_reflns_limit_k_min -11
_diffrn_reflns_limit_l_max 17
_diffrn_reflns_limit_l_min -14
_diffrn_reflns_number 23806
_diffrn_reflns_point_group_measured_fraction_full 0.998
_diffrn_reflns_point_group_measured_fraction_max 0.992
_diffrn_reflns_theta_full 25.242
_diffrn_reflns_theta_max 27.121
_diffrn_reflns_theta_min 1.968
_diffrn_source 'i-mu-s microfocus source'
_exptl_absorpt_coefficient_mu 3.025
_exptl_absorpt_correction_T_max 0.7455
_exptl_absorpt_correction_T_min 0.6233
_exptl_absorpt_correction_type multi-scan
_exptl_absorpt_process_details SADABS(Bruker)
_exptl_crystal_colour colourless
_exptl_crystal_density_diffrn 1.605
_exptl_crystal_description plate
_exptl_crystal_F_000 656
_exptl_crystal_size_max 0.150
_exptl_crystal_size_mid 0.110
_exptl_crystal_size_min 0.070
_refine_diff_density_max 0.651
_refine_diff_density_min -0.441
_refine_diff_density_rms 0.071
_refine_ls_extinction_method none
_refine_ls_goodness_of_fit_ref 1.021
_refine_ls_hydrogen_treatment constr
_refine_ls_matrix_type full
_refine_ls_number_parameters 182
_refine_ls_number_reflns 2977
_refine_ls_number_restraints 0
_refine_ls_restrained_S_all 1.021
_refine_ls_R_factor_all 0.0810
_refine_ls_R_factor_gt 0.0453
_refine_ls_shift/su_max 0.001
_refine_ls_shift/su_mean 0.000
_refine_ls_structure_factor_coef Fsqd
_refine_ls_weighting_details 'w=1/[\s^2^(Fo^2^)+(0.0591P)^2^+0.4927P] where P=(Fo^2^+2Fc^2^)/3'
_refine_ls_weighting_scheme calc
_refine_ls_wR_factor_gt 0.1039
_refine_ls_wR_factor_ref 0.1172
_reflns_Friedel_coverage 0.000
_reflns_number_gt 2025
_reflns_number_total 2977
_reflns_threshold_expression 'I > 2\s(I)'
_cod_data_source_file d3nj00050h2.cif
_cod_data_source_block SS2_88F2_150622_0m_a
_cod_depositor_comments 'Adding full bibliography for 7062229--7062232.cif.'
_cod_original_sg_symbol_H-M 'P 21/n'
_cod_database_code 7062232
_shelx_shelxl_version_number 2018/3
_shelx_space_group_comment
;
The symmetry employed for this shelxl refinement is uniquely defined
by the following loop, which should always be used as a source of
symmetry information in preference to the above space-group names.
They are only intended as comments.
;
_shelx_estimated_absorpt_t_min 0.660
_shelx_estimated_absorpt_t_max 0.816

loop_
_space_group_symop_operation_xyz
'x, y, z'
'-x+1/2, y+1/2, -z+1/2'
'-x, -y, -z'
'x-1/2, -y-1/2, z-1/2'

loop_
_atom_site_label
_atom_site_type_symbol
_atom_site_fract_x
_atom_site_fract_y
_atom_site_fract_z
_atom_site_U_iso_or_equiv
_atom_site_adp_type
_atom_site_occupancy
_atom_site_site_symmetry_order
_atom_site_calc_flag
_atom_site_refinement_flags_posn
_atom_site_refinement_flags_adp
_atom_site_refinement_flags_occupancy
_atom_site_disorder_assembly
_atom_site_disorder_group
Br1 Br 0.71105(3) 0.51711(4) 0.41938(3) 0.06601(19) Uani 1 1 d . . . . .
O1 O 0.6294(2) 0.2080(3) 0.1790(2) 0.0694(7) Uani 1 1 d . . . . .
N1 N 0.3833(2) 0.2922(3) 0.1584(2) 0.0547(7) Uani 1 1 d . . . . .
N2 N 0.3503(2) 0.2141(3) 0.2224(2) 0.0568(7) Uani 1 1 d . . . . .
N3 N 0.6232(2) 0.4610(3) 0.1321(2) 0.0515(7) Uani 1 1 d . . . . .
C1 C 0.5107(2) 0.3401(3) 0.3273(2) 0.0411(7) Uani 1 1 d . . . . .
C2 C 0.4244(3) 0.2369(3) 0.3271(2) 0.0484(8) Uani 1 1 d . . . . .
C3 C 0.4163(3) 0.1734(4) 0.4183(3) 0.0649(10) Uani 1 1 d . . . . .
H3 H 0.357589 0.105194 0.417649 0.078 Uiso 1 1 calc R U . . .
C4 C 0.4993(3) 0.2153(6) 0.5109(3) 0.0712(12) Uani 1 1 d . . . . .
H4 H 0.495845 0.175109 0.574006 0.085 Uiso 1 1 calc R U . . .
C5 C 0.5878(3) 0.3159(4) 0.5121(3) 0.0626(9) Uani 1 1 d . . . . .
H5 H 0.643806 0.340419 0.575238 0.075 Uiso 1 1 calc R U . . .
C6 C 0.5923(3) 0.3793(3) 0.4196(2) 0.0464(7) Uani 1 1 d . . . . .
C7 C 0.4899(2) 0.3838(4) 0.2155(2) 0.0436(7) Uani 1 1 d . . . . .
C8 C 0.4760(3) 0.5508(4) 0.1872(2) 0.0428(7) Uani 1 1 d . . . . .
C9 C 0.5901(3) 0.3347(4) 0.1738(2) 0.0487(8) Uani 1 1 d . . . . .
C10 C 0.5568(3) 0.5904(4) 0.1397(2) 0.0477(8) Uani 1 1 d . . . . .
C11 C 0.5662(3) 0.7381(4) 0.1079(3) 0.0643(10) Uani 1 1 d . . . . .
H11 H 0.620221 0.764480 0.075131 0.077 Uiso 1 1 calc R U . . .
C12 C 0.4918(4) 0.8459(4) 0.1265(3) 0.0787(12) Uani 1 1 d . . . . .
H12 H 0.496551 0.946955 0.106479 0.094 Uiso 1 1 calc R U . . .
C13 C 0.4116(4) 0.8071(4) 0.1737(3) 0.0704(11) Uani 1 1 d . . . . .
H13 H 0.362538 0.881735 0.184944 0.085 Uiso 1 1 calc R U . . .
C14 C 0.4026(3) 0.6586(4) 0.2048(3) 0.0568(9) Uani 1 1 d . . . . .
H14 H 0.348080 0.632202 0.236995 0.068 Uiso 1 1 calc R U . . .
C15 C 0.7229(4) 0.4646(5) 0.0961(3) 0.0736(11) Uani 1 1 d . . . . .
H15A H 0.699298 0.492566 0.023139 0.110 Uiso 1 1 calc R U . . .
H15B H 0.758262 0.365286 0.104842 0.110 Uiso 1 1 calc R U . . .
H15C H 0.777332 0.538360 0.136302 0.110 Uiso 1 1 calc R U . . .

loop_
_atom_site_aniso_label
_atom_site_aniso_U_11
_atom_site_aniso_U_22
_atom_site_aniso_U_33
_atom_site_aniso_U_23
_atom_site_aniso_U_13
_atom_site_aniso_U_12
Br1 0.0444(2) 0.0652(3) 0.0784(3) -0.01519(17) 0.0050(2) -0.00667(15)
O1 0.0804(18) 0.0526(15) 0.0871(19) -0.0042(13) 0.0434(15) 0.0084(13)
N1 0.0492(16) 0.0686(18) 0.0424(16) -0.0030(14) 0.0091(13) -0.0145(14)
N2 0.0498(16) 0.0680(18) 0.0502(18) 0.0028(14) 0.0123(14) -0.0160(14)
N3 0.0501(17) 0.0585(17) 0.0544(17) -0.0051(13) 0.0287(14) -0.0071(13)
C1 0.0379(16) 0.0478(17) 0.0384(17) 0.0011(13) 0.0130(14) 0.0031(13)
C2 0.0416(17) 0.0559(19) 0.048(2) 0.0049(15) 0.0150(15) -0.0022(14)
C3 0.059(2) 0.077(3) 0.061(2) 0.0225(19) 0.022(2) -0.0030(18)
C4 0.078(3) 0.093(3) 0.046(2) 0.0244(19) 0.025(2) 0.019(2)
C5 0.062(2) 0.078(2) 0.044(2) 0.0032(18) 0.0112(18) 0.016(2)
C6 0.0404(17) 0.0508(17) 0.0448(19) -0.0034(15) 0.0089(15) 0.0093(14)
C7 0.0395(17) 0.0524(18) 0.0404(18) -0.0008(14) 0.0148(14) -0.0064(13)
C8 0.0441(18) 0.0505(17) 0.0320(16) 0.0004(13) 0.0096(14) 0.0000(14)
C9 0.0476(19) 0.056(2) 0.0445(19) -0.0090(15) 0.0174(15) -0.0041(16)
C10 0.0501(19) 0.0516(19) 0.0396(18) -0.0011(14) 0.0116(15) -0.0053(15)
C11 0.071(2) 0.062(2) 0.061(2) 0.0097(18) 0.021(2) -0.0090(19)
C12 0.101(3) 0.050(2) 0.071(3) 0.0100(19) 0.007(2) 0.000(2)
C13 0.082(3) 0.062(2) 0.060(2) 0.0029(19) 0.012(2) 0.023(2)
C14 0.052(2) 0.071(2) 0.0433(19) 0.0014(16) 0.0092(16) 0.0128(17)
C15 0.066(3) 0.089(3) 0.080(3) -0.005(2) 0.045(2) -0.005(2)

loop_
_atom_type_symbol
_atom_type_description
_atom_type_scat_dispersion_real
_atom_type_scat_dispersion_imag
_atom_type_scat_source
C C 0.0033 0.0016 'International Tables Vol C Tables 4.2.6.8 and 6.1.1.4'
H H 0.0000 0.0000 'International Tables Vol C Tables 4.2.6.8 and 6.1.1.4'
Br Br -0.2901 2.4595 'International Tables Vol C Tables 4.2.6.8 and 6.1.1.4'
N N 0.0061 0.0033 'International Tables Vol C Tables 4.2.6.8 and 6.1.1.4'
O O 0.0106 0.0060 'International Tables Vol C Tables 4.2.6.8 and 6.1.1.4'

loop_
_geom_angle_atom_site_label_1
_geom_angle_atom_site_label_2
_geom_angle_atom_site_label_3
_geom_angle
_geom_angle_site_symmetry_1
_geom_angle_site_symmetry_3
_geom_angle_publ_flag
N2 N1 C7 110.5(2) . . ?
N1 N2 C2 110.9(2) . . ?
C9 N3 C10 111.7(3) . . ?
C9 N3 C15 123.2(3) . . ?
C10 N3 C15 124.7(3) . . ?
C6 C1 C2 120.1(3) . . ?
C6 C1 C7 133.8(3) . . ?
C2 C1 C7 106.1(3) . . ?
C3 C2 C1 121.9(3) . . ?
C3 C2 N2 128.3(3) . . ?
C1 C2 N2 109.8(3) . . ?
C2 C3 C4 117.0(3) . . ?
C3 C4 C5 121.7(3) . . ?
C6 C5 C4 119.8(3) . . ?
C1 C6 C5 119.4(3) . . ?
C1 C6 Br1 120.0(2) . . ?
C5 C6 Br1 120.6(3) . . ?
C1 C7 C8 118.2(2) . . ?
C1 C7 N1 102.7(2) . . ?
C8 C7 N1 112.1(2) . . ?
C1 C7 C9 112.8(3) . . ?
C8 C7 C9 102.4(2) . . ?
N1 C7 C9 108.6(2) . . ?
C14 C8 C10 120.7(3) . . ?
C14 C8 C7 130.6(3) . . ?
C10 C8 C7 108.7(3) . . ?
O1 C9 N3 127.6(3) . . ?
O1 C9 C7 125.3(3) . . ?
N3 C9 C7 107.1(3) . . ?
C11 C10 C8 121.4(3) . . ?
C11 C10 N3 128.5(3) . . ?
C8 C10 N3 110.1(3) . . ?
C10 C11 C12 117.3(4) . . ?
C13 C12 C11 121.4(4) . . ?
C12 C13 C14 120.8(4) . . ?
C8 C14 C13 118.4(3) . . ?

loop_
_geom_bond_atom_site_label_1
_geom_bond_atom_site_label_2
_geom_bond_distance
_geom_bond_site_symmetry_2
_geom_bond_publ_flag
Br1 C6 1.886(3) . ?
O1 C9 1.199(4) . ?
N1 N2 1.259(3) . ?
N1 C7 1.513(4) . ?
N2 C2 1.423(4) . ?
N3 C9 1.356(4) . ?
N3 C10 1.413(4) . ?
N3 C15 1.445(4) . ?
C1 C6 1.365(4) . ?
C1 C2 1.387(4) . ?
C1 C7 1.489(4) . ?
C2 C3 1.375(4) . ?
C3 C4 1.381(5) . ?
C4 C5 1.389(5) . ?
C5 C6 1.376(4) . ?
C7 C8 1.504(4) . ?
C7 C9 1.558(4) . ?
C8 C14 1.371(4) . ?
C8 C10 1.378(4) . ?
C10 C11 1.375(5) . ?
C11 C12 1.385(6) . ?
C12 C13 1.366(6) . ?
C13 C14 1.378(5) . ?
